data_2224052
loop_
_publ_author_name
'Viljoen, J. Augustinus'
'Visser, Hendrik G.'
'Roodt, Andreas'
'Steyn, Maryke'

_publ_section_title
;Di-\m-hydroxido-bis[tris(1,1,1,5,5,5-hexafluoroacetylacetonato-\k^2^<i>O</i>,<i>O</i>')hafnium(IV)]
 acetone solvate
;
_journal_coeditor_code WM2265
_journal_issue 11
_journal_name_full 'Acta Crystallographica Section E'
_journal_page_first m1367
_journal_page_last m1368
_journal_paper_doi 10.1107/S1600536809041658
_journal_volume 65
_journal_year 2009
_chemical_formula_iupac '[Hf2 (C5 H F6 O2)6 (O H)2], C3 H6 O'
_chemical_formula_moiety 'C30 H8 F36 Hf2 O14, C3 H6 O'
_chemical_formula_sum 'C33 H14 F36 Hf2 O15'
_chemical_formula_weight 1691.42
_chemical_name_systematic
;
Di-\m-hydroxido-bis[tris(1,1,1,5,5,5-hexafluoroacetylacetonato-
\k^2^<i>O</i>,<i>O</i>')hafnium(IV)] acetone solvate
;
_space_group_IT_number 15
_symmetry_cell_setting monoclinic
_symmetry_space_group_name_Hall '-C 2yc'
_symmetry_space_group_name_H-M 'C 1 2/c 1'
_audit_creation_method 'WinGX routine CIF_UPDATE'
_cell_angle_alpha 90
_cell_angle_beta 105.197(2)
_cell_angle_gamma 90
_cell_formula_units_Z 4
_cell_length_a 22.1290(14)
_cell_length_b 12.4100(8)
_cell_length_c 19.5010(11)
_cell_measurement_reflns_used 8999
_cell_measurement_temperature 100(2)
_cell_measurement_theta_max 28.12
_cell_measurement_theta_min 3.06
_cell_volume 5168.1(6)
_computing_cell_refinement 'SAINT-Plus (Bruker, 2004)'
_computing_data_collection 'APEX2 (Bruker, 2005)'
_computing_data_reduction 'SAINT-Plus (Bruker, 2004)'
_computing_molecular_graphics 'DIAMOND (Brandenburg & Putz, 2005)'
_computing_publication_material 'WinGX (Farrugia, 1999)'
_computing_structure_refinement 'SHELXL-97 (Sheldrick, 2008)'
_computing_structure_solution 'SIR-92 (Altomare <i>et al.</i>,  1999)'
_diffrn_ambient_temperature 100(2)
_diffrn_measured_fraction_theta_full 0.995
_diffrn_measured_fraction_theta_max 0.995
_diffrn_measurement_device_type 'Bruker X8 APEXII 4K Kappa CCD'
_diffrn_measurement_method '\w- and \f-scans'
_diffrn_radiation_monochromator graphite
_diffrn_radiation_source 'fine-focus sealed tube'
_diffrn_radiation_type MoK\a
_diffrn_radiation_wavelength 0.71069
_diffrn_reflns_av_R_equivalents 0.0502
_diffrn_reflns_limit_h_max 29
_diffrn_reflns_limit_h_min -25
_diffrn_reflns_limit_k_max 15
_diffrn_reflns_limit_k_min -16
_diffrn_reflns_limit_l_max 15
_diffrn_reflns_limit_l_min -25
_diffrn_reflns_number 24620
_diffrn_reflns_theta_full 28.3
_diffrn_reflns_theta_max 28.3
_diffrn_reflns_theta_min 1.9
_exptl_absorpt_coefficient_mu 4.205
_exptl_absorpt_correction_T_max 0.919
_exptl_absorpt_correction_T_min 0.360
_exptl_absorpt_correction_type multi-scan
_exptl_absorpt_process_details '(SADABS; Bruker, 2004)'
_exptl_crystal_colour colourless
_exptl_crystal_density_diffrn 2.174
_exptl_crystal_density_method 'not measured'
_exptl_crystal_description plate
_exptl_crystal_F_000 3200
_exptl_crystal_size_max 0.26
_exptl_crystal_size_mid 0.21
_exptl_crystal_size_min 0.02
_refine_diff_density_max 2.074
_refine_diff_density_min -1.49
_refine_ls_extinction_method none
_refine_ls_goodness_of_fit_ref 1.031
_refine_ls_hydrogen_treatment mixed
_refine_ls_matrix_type full
_refine_ls_number_parameters 373
_refine_ls_number_reflns 6381
_refine_ls_number_restraints 5
_refine_ls_restrained_S_all 1.032
_refine_ls_R_factor_gt 0.0412
_refine_ls_shift/su_max 0.001
_refine_ls_structure_factor_coef Fsqd
_refine_ls_weighting_details 'w=1/[\s^2^(Fo^2^)+(0.0606P)^2^+32.7892P] where P=(Fo^2^+2Fc^2^)/3'
_refine_ls_weighting_scheme calc
_refine_ls_wR_factor_ref 0.119
_reflns_number_gt 5035
_reflns_number_total 6381
_reflns_threshold_expression I>2\s(I)
_cod_data_source_file wm2265.cif
_cod_data_source_block I
_cod_depositor_comments
;
The following automatic conversions were performed:
'_symmetry_cell_setting' value 'Monoclinic' changed to 'monoclinic'
according to '/home/saulius/struct/CIF-dictionaries/cif_core.dic'
dictionary named 'cif_core.dic' version 2.4.1 from 2010-06-29.

Automatic conversion script
Id: cif_fix_enum 1527 2010-12-29 10:47:43Z saulius 

The following automatic conversions were performed:

'_symmetry_cell_setting' value 'Monoclinic' changed to 'monoclinic'
according to /home/saulius/struct/CIF-dictionaries/cif_core.dic
dictionary named 'cif_core.dic' version 2.4.1 from 2010-06-29.

Automatic conversion script
Id: cif_fix_values 1715 2011-07-08 13:25:40Z adriana 
;
_cod_original_sg_symbol_H-M 'C 2/c'
_cod_database_code 2224052
_cod_database_fobs_code 2224052

loop_
_symmetry_equiv_pos_as_xyz
'x, y, z'
'-x, y, -z+1/2'
'x+1/2, y+1/2, z'
'-x+1/2, y+1/2, -z+1/2'
'-x, -y, -z'
'x, -y, z-1/2'
'-x+1/2, -y+1/2, -z'
'x+1/2, -y+1/2, z-1/2'

loop_
_atom_site_type_symbol
_atom_site_label
_atom_site_fract_x
_atom_site_fract_y
_atom_site_fract_z
_atom_site_U_iso_or_equiv
_atom_site_adp_type
_atom_site_calc_flag
_atom_site_refinement_flags
_atom_site_occupancy
_atom_site_disorder_assembly
_atom_site_disorder_group
Hf Hf 0.419608(10) 0.227714(18) 0.207046(12) 0.02116(9) Uani d . 1 A .
C C1 0.3711(5) -0.0844(7) 0.0809(6) 0.0721(14) Uani d . 1 . .
C C2 0.3592(3) 0.0258(4) 0.1079(3) 0.0270(12) Uani d . 1 A .
C C3 0.2981(3) 0.0645(5) 0.0884(3) 0.0327(13) Uani d . 1 . .
H H1 0.2669 0.0246 0.0577 0.039 Uiso calc R 1 A .
C C4 0.2838(3) 0.1603(5) 0.1140(3) 0.0268(12) Uani d . 1 A .
C C5 0.2168(3) 0.2039(5) 0.0939(4) 0.0377(16) Uani d . 1 . .
C C6 0.3336(4) -0.0077(8) 0.3312(5) 0.0638(11) Uani d . 1 . .
C C7 0.3517(3) 0.1044(5) 0.3105(4) 0.0356(14) Uani d . 1 A .
C C8 0.3298(3) 0.1955(6) 0.3383(4) 0.0386(15) Uani d . 1 . .
H H2 0.2994 0.19 0.3633 0.046 Uiso calc R 1 B .
C C9 0.3545(3) 0.2930(5) 0.3274(3) 0.0326(14) Uani d . 1 A .
C C10 0.3404(3) 0.3945(6) 0.3660(4) 0.0438(17) Uani d . 1 . .
C C11 0.3635(3) 0.5603(5) 0.1098(3) 0.0298(13) Uani d . 1 . .
C C12 0.3980(3) 0.4503(5) 0.1192(3) 0.0261(12) Uani d . 1 A .
C C13 0.4324(3) 0.4228(5) 0.0712(3) 0.0297(12) Uani d . 1 . .
H H3 0.4415 0.4745 0.0409 0.036 Uiso calc R 1 . .
C C14 0.4526(3) 0.3192(5) 0.0693(3) 0.0271(12) Uani d . 1 A .
C C15 0.4830(3) 0.2826(5) 0.0116(3) 0.0346(15) Uani d . 1 . .
O O1 0.40552(18) 0.0693(3) 0.1480(2) 0.0287(9) Uani d . 1 . .
O O2 0.32118(18) 0.2240(3) 0.1555(2) 0.0256(8) Uani d . 1 . .
O O3 0.38704(18) 0.1031(3) 0.2699(2) 0.0321(9) Uani d . 1 . .
O O4 0.39107(18) 0.3134(3) 0.2892(2) 0.0270(8) Uani d . 1 . .
O O5 0.38857(18) 0.3933(3) 0.1676(2) 0.0266(8) Uani d . 1 . .
O O6 0.4472(2) 0.2418(3) 0.1103(2) 0.0283(9) Uani d . 1 . .
O O7 0.5 0.3223(4) 0.25 0.0250(11) Uani d SD 1 . .
O O8 0.5 0.1356(5) 0.25 0.0271(12) Uani d SD 1 . .
F F1A 0.3226(8) -0.1422(12) 0.0495(9) 0.0721(14) Uani d P 0.375(6) A 1
F F2A 0.3984(7) -0.0611(10) 0.0202(8) 0.0721(14) Uani d P 0.375(6) A 1
F F3A 0.4211(8) -0.1344(12) 0.1156(9) 0.0721(14) Uani d P 0.375(6) A 1
F F1B 0.3629(4) -0.1582(6) 0.1313(5) 0.0721(14) Uani d P 0.625(6) A 2
F F2B 0.3347(5) -0.1112(7) 0.0202(5) 0.0721(14) Uani d P 0.625(6) A 2
F F3B 0.4280(5) -0.1047(7) 0.0806(5) 0.0721(14) Uani d P 0.625(6) A 2
F F4 0.17688(18) 0.1341(4) 0.0530(3) 0.0613(13) Uani d . 1 A .
F F5 0.19641(18) 0.2225(3) 0.1501(3) 0.0489(11) Uani d . 1 A .
F F6 0.2136(2) 0.2953(4) 0.0574(2) 0.0541(12) Uani d . 1 A .
F F7A 0.3759(4) -0.0493(8) 0.3801(6) 0.0638(11) Uani d P 0.667(12) B 1
F F8A 0.3265(4) -0.0786(7) 0.2726(5) 0.0638(11) Uani d P 0.667(12) B 1
F F9A 0.2780(4) -0.0118(7) 0.3431(6) 0.0638(11) Uani d P 0.667(12) B 1
F F7B 0.3875(8) -0.0651(16) 0.3596(11) 0.0638(11) Uani d P 0.333(12) B 2
F F8B 0.3023(8) -0.0593(14) 0.2764(10) 0.0638(11) Uani d P 0.333(12) B 2
F F9B 0.2993(8) -0.0006(14) 0.3789(12) 0.0638(11) Uani d P 0.333(12) B 2
F F10 0.3100(2) 0.4661(4) 0.3203(2) 0.0553(12) Uani d . 1 B .
F F11 0.3059(3) 0.3715(5) 0.4103(3) 0.0885(19) Uani d . 1 B .
F F12 0.3928(2) 0.4404(4) 0.4033(2) 0.0654(14) Uani d . 1 B .
F F13 0.30844(18) 0.5497(3) 0.0616(2) 0.0451(10) Uani d . 1 . .
F F14 0.3532(2) 0.5951(3) 0.1687(2) 0.0456(10) Uani d . 1 . .
F F15 0.3962(2) 0.6343(3) 0.0856(3) 0.0619(13) Uani d . 1 . .
F F16 0.4473(2) 0.2113(4) -0.0304(2) 0.0474(11) Uani d . 1 . .
F F17 0.53881(19) 0.2378(4) 0.0391(2) 0.0482(11) Uani d . 1 . .
F F18 0.4919(2) 0.3644(4) -0.0295(2) 0.0534(11) Uani d . 1 . .
H H8 0.5 0.0703(17) 0.25 0.064 Uiso d SD 1 . .
H H7 0.5 0.388(2) 0.25 0.064 Uiso d SD 1 . .
C C02 0.5 0.6393(9) 0.25 0.061(2) Uani d SD 1 . .
O O01 0.5047(7) 0.5448(7) 0.2346(6) 0.061(2) Uani d PD 0.5 . .
C C01 0.4627(7) 0.6837(13) 0.2974(8) 0.061(2) Uani d PD 0.5 . .
H H01A 0.4339 0.7369 0.272 0.091 Uiso calc PR 0.5 . .
H H01B 0.4904 0.7162 0.3384 0.091 Uiso calc PR 0.5 . .
H H01C 0.4398 0.6264 0.3122 0.091 Uiso calc PR 0.5 . .
C C03 0.5346(8) 0.7260(12) 0.2166(9) 0.061(2) Uani d PD 0.5 . .
H H03A 0.5757 0.7005 0.2174 0.091 Uiso calc PR 0.5 . .
H H03B 0.538 0.7915 0.2435 0.091 Uiso calc PR 0.5 . .
H H03C 0.5114 0.7393 0.1684 0.091 Uiso calc PR 0.5 . .

loop_
_atom_site_aniso_label
_atom_site_aniso_U_11
_atom_site_aniso_U_22
_atom_site_aniso_U_33
_atom_site_aniso_U_12
_atom_site_aniso_U_13
_atom_site_aniso_U_23
Hf 0.02293(13) 0.01426(14) 0.02648(14) 0.00092(8) 0.00681(9) -0.00103(9)
C1 0.085(3) 0.037(2) 0.088(4) 0.018(2) 0.013(2) -0.027(2)
C2 0.033(3) 0.011(3) 0.037(3) 0.001(2) 0.010(2) -0.002(2)
C3 0.029(3) 0.025(3) 0.038(3) 0.000(2) -0.002(2) -0.006(3)
C4 0.027(3) 0.023(3) 0.027(3) 0.004(2) 0.003(2) 0.001(2)
C5 0.026(3) 0.025(3) 0.054(4) 0.001(2) -0.001(3) -0.009(3)
C6 0.047(2) 0.056(2) 0.091(3) -0.0059(17) 0.0231(18) 0.031(2)
C7 0.030(3) 0.033(4) 0.044(4) -0.003(3) 0.009(3) 0.011(3)
C8 0.036(3) 0.039(4) 0.049(4) 0.004(3) 0.025(3) 0.009(3)
C9 0.032(3) 0.036(4) 0.028(3) 0.009(3) 0.005(2) 0.002(3)
C10 0.052(4) 0.049(5) 0.036(4) 0.018(3) 0.021(3) 0.005(3)
C11 0.034(3) 0.015(3) 0.037(3) 0.003(2) 0.002(3) -0.001(2)
C12 0.025(3) 0.020(3) 0.030(3) 0.002(2) 0.003(2) 0.000(2)
C13 0.038(3) 0.026(3) 0.025(3) 0.002(2) 0.008(2) 0.002(2)
C14 0.026(3) 0.029(3) 0.025(3) -0.004(2) 0.005(2) -0.002(2)
C15 0.036(3) 0.043(4) 0.025(3) -0.002(3) 0.010(3) -0.007(3)
O1 0.026(2) 0.017(2) 0.042(2) -0.0005(16) 0.0075(17) -0.0068(18)
O2 0.024(2) 0.018(2) 0.033(2) 0.0006(15) 0.0045(16) -0.0056(16)
O3 0.030(2) 0.026(2) 0.041(2) 0.0005(17) 0.0111(18) 0.0059(19)
O4 0.032(2) 0.024(2) 0.026(2) 0.0018(17) 0.0102(16) 0.0019(17)
O5 0.033(2) 0.017(2) 0.028(2) 0.0008(16) 0.0064(16) -0.0004(16)
O6 0.035(2) 0.020(2) 0.030(2) 0.0032(17) 0.0087(18) -0.0037(17)
O7 0.028(3) 0.013(3) 0.032(3) 0 0.005(2) 0
O8 0.026(3) 0.015(3) 0.036(3) 0 0.001(2) 0
F1A 0.085(3) 0.037(2) 0.088(4) 0.018(2) 0.013(2) -0.027(2)
F2A 0.085(3) 0.037(2) 0.088(4) 0.018(2) 0.013(2) -0.027(2)
F3A 0.085(3) 0.037(2) 0.088(4) 0.018(2) 0.013(2) -0.027(2)
F1B 0.085(3) 0.037(2) 0.088(4) 0.018(2) 0.013(2) -0.027(2)
F2B 0.085(3) 0.037(2) 0.088(4) 0.018(2) 0.013(2) -0.027(2)
F3B 0.085(3) 0.037(2) 0.088(4) 0.018(2) 0.013(2) -0.027(2)
F4 0.036(2) 0.042(3) 0.090(3) 0.0088(19) -0.012(2) -0.025(2)
F5 0.029(2) 0.049(3) 0.070(3) 0.0060(17) 0.015(2) -0.006(2)
F6 0.054(3) 0.040(3) 0.062(3) 0.022(2) 0.005(2) 0.011(2)
F7A 0.047(2) 0.056(2) 0.091(3) -0.0059(17) 0.0231(18) 0.031(2)
F8A 0.047(2) 0.056(2) 0.091(3) -0.0059(17) 0.0231(18) 0.031(2)
F9A 0.047(2) 0.056(2) 0.091(3) -0.0059(17) 0.0231(18) 0.031(2)
F7B 0.047(2) 0.056(2) 0.091(3) -0.0059(17) 0.0231(18) 0.031(2)
F8B 0.047(2) 0.056(2) 0.091(3) -0.0059(17) 0.0231(18) 0.031(2)
F9B 0.047(2) 0.056(2) 0.091(3) -0.0059(17) 0.0231(18) 0.031(2)
F10 0.066(3) 0.052(3) 0.043(2) 0.035(2) 0.007(2) -0.003(2)
F11 0.132(5) 0.073(4) 0.094(4) 0.014(4) 0.089(4) -0.001(3)
F12 0.067(3) 0.070(3) 0.049(3) 0.018(3) -0.003(2) -0.029(2)
F13 0.044(2) 0.040(2) 0.043(2) 0.0144(18) -0.0051(17) -0.0022(18)
F14 0.061(2) 0.032(2) 0.040(2) 0.0174(19) 0.0061(18) -0.0043(18)
F15 0.060(3) 0.028(2) 0.107(4) 0.006(2) 0.039(3) 0.019(2)
F16 0.053(2) 0.056(3) 0.033(2) -0.014(2) 0.0104(18) -0.0254(19)
F17 0.038(2) 0.065(3) 0.043(2) 0.0105(19) 0.0137(18) -0.015(2)
F18 0.073(3) 0.054(3) 0.045(2) -0.008(2) 0.034(2) -0.001(2)
C02 0.069(4) 0.032(3) 0.061(5) 0 -0.019(4) 0
O01 0.069(4) 0.032(3) 0.061(5) 0 -0.019(4) 0
C01 0.069(4) 0.032(3) 0.061(5) 0 -0.019(4) 0
C03 0.069(4) 0.032(3) 0.061(5) 0 -0.019(4) 0

loop_
_atom_type_symbol
_atom_type_description
_atom_type_scat_dispersion_real
_atom_type_scat_dispersion_imag
_atom_type_scat_source
C C 0.0033 0.0016 'International Tables Vol C Tables 4.2.6.8 and 6.1.1.4'
H H 0 0 'International Tables Vol C Tables 4.2.6.8 and 6.1.1.4'
O O 0.0106 0.006 'International Tables Vol C Tables 4.2.6.8 and 6.1.1.4'
F F 0.0171 0.0103 'International Tables Vol C Tables 4.2.6.8 and 6.1.1.4'
Hf Hf -0.583 6.1852 'International Tables Vol C Tables 4.2.6.8 and 6.1.1.4'

loop_
_geom_angle_atom_site_label_1
_geom_angle_atom_site_label_2
_geom_angle_atom_site_label_3
_geom_angle_site_symmetry_1
_geom_angle_site_symmetry_3
_geom_angle
_geom_angle_publ_flag
O2 Hf O1 . . 75.83(14) y
O4 Hf O3 . . 74.36(16) y
O6 Hf O5 . . 75.77(14) y
O8 Hf O7 . . 66.82(18) ?
O8 Hf O6 . . 89.34(11) ?
O7 Hf O6 . . 84.20(11) ?
O8 Hf O2 . . 145.72(16) ?
O7 Hf O2 . . 147.46(15) ?
O6 Hf O2 . . 94.45(16) ?
O8 Hf O4 . . 110.88(12) ?
O7 Hf O4 . . 79.11(12) ?
O6 Hf O4 . . 145.55(15) ?
O2 Hf O4 . . 84.23(15) ?
O8 Hf O3 . . 76.26(14) ?
O7 Hf O3 . . 122.16(13) ?
O6 Hf O3 . . 139.27(16) ?
O2 Hf O3 . . 78.85(15) ?
O8 Hf O5 . . 142.20(16) ?
O7 Hf O5 . . 77.11(16) ?
O2 Hf O5 . . 71.11(14) ?
O4 Hf O5 . . 71.25(15) ?
O3 Hf O5 . . 135.93(14) ?
O8 Hf O1 . . 73.62(15) ?
O7 Hf O1 . . 132.48(14) ?
O6 Hf O1 . . 69.78(15) ?
O4 Hf O1 . . 141.43(15) ?
O3 Hf O1 . . 69.63(15) ?
O5 Hf O1 . . 129.42(15) ?
F3B C1 F2B . . 108.8(9) ?
F2B C1 F3A . . 126.8(10) ?
F3B C1 F1A . . 125.3(10) ?
F3A C1 F1A . . 118.0(12) ?
F3B C1 F1B . . 100.6(9) ?
F2B C1 F1B . . 108.3(10) ?
F3A C1 F1B . . 64.3(10) ?
F1A C1 F1B . . 74.1(11) ?
F3B C1 F2A . . 55.5(8) ?
F2B C1 F2A . . 66.8(9) ?
F3A C1 F2A . . 92.2(12) ?
F1A C1 F2A . . 100.9(11) ?
F1B C1 F2A . . 147.5(9) ?
F3B C1 C2 . . 116.0(9) ?
F2B C1 C2 . . 115.4(8) ?
F3A C1 C2 . . 117.0(10) ?
F1A C1 C2 . . 117.6(10) ?
F1B C1 C2 . . 106.4(8) ?
F2A C1 C2 . . 104.2(9) ?
O1 C2 C3 . . 127.4(5) ?
O1 C2 C1 . . 115.0(6) ?
C3 C2 C1 . . 117.5(6) ?
C4 C3 C2 . . 120.4(5) ?
C4 C3 H1 . . 119.8 ?
C2 C3 H1 . . 119.8 ?
O2 C4 C3 . . 127.1(5) ?
O2 C4 C5 . . 111.6(5) ?
C3 C4 C5 . . 121.2(5) ?
F5 C5 F6 . . 108.4(5) ?
F5 C5 F4 . . 107.1(6) ?
F6 C5 F4 . . 107.3(6) ?
F5 C5 C4 . . 111.8(6) ?
F6 C5 C4 . . 110.5(5) ?
F4 C5 C4 . . 111.5(5) ?
F7A C6 F8B . . 123.9(13) ?
F7A C6 F9A . . 113.4(8) ?
F8B C6 F9A . . 78.5(9) ?
F7A C6 F9B . . 86.9(10) ?
F8B C6 F9B . . 109.2(11) ?
F8B C6 F7B . . 107.4(13) ?
F9A C6 F7B . . 131.6(10) ?
F9B C6 F7B . . 110.0(11) ?
F7A C6 F8A . . 105.0(9) ?
F9A C6 F8A . . 101.9(8) ?
F9B C6 F8A . . 129.3(11) ?
F7B C6 F8A . . 84.5(11) ?
F7A C6 C7 . . 112.2(8) ?
F8B C6 C7 . . 110.8(10) ?
F9A C6 C7 . . 113.9(8) ?
F9B C6 C7 . . 110.9(11) ?
F7B C6 C7 . . 108.5(9) ?
F8A C6 C7 . . 109.4(7) ?
O3 C7 C8 . . 126.6(6) ?
O3 C7 C6 . . 114.0(7) ?
C8 C7 C6 . . 119.4(6) ?
C9 C8 C7 . . 117.6(6) ?
C9 C8 H2 . . 121.2 ?
C7 C8 H2 . . 121.2 ?
O4 C9 C8 . . 127.9(6) ?
O4 C9 C10 . . 111.6(6) ?
C8 C9 C10 . . 120.5(6) ?
F10 C10 F12 . . 107.5(7) ?
F10 C10 F11 . . 107.9(6) ?
F12 C10 F11 . . 107.8(6) ?
F10 C10 C9 . . 110.8(5) ?
F12 C10 C9 . . 111.2(5) ?
F11 C10 C9 . . 111.5(6) ?
F14 C11 F15 . . 108.8(5) ?
F14 C11 F13 . . 108.3(5) ?
F15 C11 F13 . . 107.4(5) ?
F14 C11 C12 . . 112.5(5) ?
F15 C11 C12 . . 110.7(5) ?
F13 C11 C12 . . 109.0(5) ?
O5 C12 C13 . . 127.0(5) ?
O5 C12 C11 . . 114.6(5) ?
C13 C12 C11 . . 118.3(5) ?
C14 C13 C12 . . 119.3(6) ?
C14 C13 H3 . . 120.4 ?
C12 C13 H3 . . 120.4 ?
O6 C14 C13 . . 127.4(5) ?
O6 C14 C15 . . 111.8(5) ?
C13 C14 C15 . . 120.8(6) ?
F16 C15 F17 . . 108.1(5) ?
F16 C15 F18 . . 107.2(5) ?
F17 C15 F18 . . 106.9(5) ?
F16 C15 C14 . . 110.6(5) ?
F17 C15 C14 . . 111.6(5) ?
F18 C15 C14 . . 112.2(5) ?
C2 O1 Hf . . 133.0(4) ?
C4 O2 Hf . . 136.3(4) ?
C7 O3 Hf . . 133.8(4) ?
C9 O4 Hf . . 134.4(4) ?
C12 O5 Hf . . 133.5(4) ?
C14 O6 Hf . . 135.3(4) ?
Hf O7 Hf . 2_655 112.5(3) y
Hf O7 H7 . . 123.75(12) ?
Hf O7 H7 2_655 . 123.75(12) ?
Hf O8 Hf 2_655 . 113.9(3) y
Hf O8 H8 2_655 . 123.07(13) ?
Hf O8 H8 . . 123.07(13) ?
O01 C02 C01 . . 127.0(10) ?
O01 C02 C03 . . 118.5(9) ?
C01 C02 C03 . . 114.5(13) ?
C02 C01 H01A . . 109.5 ?
C02 C01 H01B . . 109.5 ?
H01A C01 H01B . . 109.5 ?
C02 C01 H01C . . 109.5 ?
H01A C01 H01C . . 109.5 ?
H01B C01 H01C . . 109.5 ?
C02 C03 H03A . . 109.5 ?
C02 C03 H03B . . 109.5 ?
H03A C03 H03B . . 109.5 ?
C02 C03 H03C . . 109.5 ?
H03A C03 H03C . . 109.5 ?
H03B C03 H03C . . 109.5 ?

loop_
_geom_bond_atom_site_label_1
_geom_bond_atom_site_label_2
_geom_bond_site_symmetry_2
_geom_bond_distance
_geom_bond_publ_flag
Hf O1 . 2.258(4) y
Hf O2 . 2.147(4) y
Hf O3 . 2.209(4) y
Hf O4 . 2.150(4) y
Hf O5 . 2.238(4) y
Hf O6 . 2.137(4) y
Hf O7 . 2.113(3) y
Hf O8 . 2.096(3) y
C1 F3B . 1.286(13) ?
C1 F2B . 1.288(13) ?
C1 F3A . 1.294(18) ?
C1 F1A . 1.302(19) ?
C1 F1B . 1.389(14) ?
C1 F2A . 1.491(18) ?
C1 C2 . 1.514(10) ?
C2 O1 . 1.238(7) ?
C2 C3 . 1.389(8) ?
C3 C4 . 1.358(8) ?
C3 H1 . 0.93 ?
C4 O2 . 1.269(7) ?
C4 C5 . 1.531(8) ?
C5 F5 . 1.309(9) ?
C5 F6 . 1.331(8) ?
C5 F4 . 1.340(7) ?
C6 F7A . 1.258(12) ?
C6 F8B . 1.28(2) ?
C6 F9A . 1.311(11) ?
C6 F9B . 1.348(19) ?
C6 F7B . 1.38(2) ?
C6 F8A . 1.419(14) ?
C6 C7 . 1.532(10) ?
C7 O3 . 1.249(7) ?
C7 C8 . 1.394(10) ?
C8 C9 . 1.368(9) ?
C8 H2 . 0.93 ?
C9 O4 . 1.262(7) ?
C9 C10 . 1.540(9) ?
C10 F10 . 1.312(8) ?
C10 F12 . 1.323(9) ?
C10 F11 . 1.325(8) ?
C11 F14 . 1.302(7) ?
C11 F15 . 1.329(7) ?
C11 F13 . 1.337(7) ?
C11 C12 . 1.551(8) ?
C12 O5 . 1.239(7) ?
C12 C13 . 1.395(8) ?
C13 C14 . 1.365(9) ?
C13 H3 . 0.93 ?
C14 O6 . 1.275(7) ?
C14 C15 . 1.523(8) ?
C15 F16 . 1.318(7) ?
C15 F17 . 1.332(8) ?
C15 F18 . 1.339(8) ?
O7 Hf 2_655 2.113(3) ?
O7 H7 . 0.81(3) ?
O8 Hf 2_655 2.096(3) ?
O8 H8 . 0.81(2) ?
C02 O01 . 1.221(14) ?
C02 C01 . 1.496(14) ?
C02 C03 . 1.558(15) ?
C01 H01A . 0.96 ?
C01 H01B . 0.96 ?
C01 H01C . 0.96 ?
C03 H03A . 0.96 ?
C03 H03B . 0.96 ?
C03 H03C . 0.96 ?

loop_
_geom_hbond_atom_site_label_D
_geom_hbond_atom_site_label_H
_geom_hbond_atom_site_label_A
_geom_hbond_site_symmetry_A
_geom_hbond_distance_DH
_geom_hbond_distance_HA
_geom_hbond_distance_DA
_geom_hbond_angle_DHA
O7 H7 O01 . 0.81(3) 1.98(3) 2.783(10) 170.0(4)
